data_4305270
loop_
_publ_author_name
'Yuandong Wu'
'Wolfgang Bensch'

_publ_section_title
;
Syntheses, Structures, and Spectroscopic Properties of K9Nd[PS4]4,
K3Nd[PS4]2, Cs3Nd[PS4]2, and K3Nd3[PS4]4
;
_journal_name_full 'Inorganic Chemistry'
_journal_page_first 7523
_journal_page_last 7534
_journal_paper_doi 10.1021/ic800143x
_journal_volume 47
_journal_year 2008
_chemical_formula_moiety 'Nd P2 S8, 3(K)'
_chemical_formula_sum 'K3 Nd P2 S8'
_chemical_formula_weight 579.96
_space_group_IT_number 14
_symmetry_cell_setting monoclinic
_symmetry_space_group_name_Hall '-P 2ybc'
_symmetry_space_group_name_H-M 'P 1 21/c 1'
_atom_sites_solution_primary direct
_atom_sites_solution_secondary difmap
_audit_creation_date 2007-05-29T17:32:10-00:00
_audit_creation_method SHELXL-97
_cell_angle_alpha 90.00
_cell_angle_beta 90.198(9)
_cell_angle_gamma 90.00
_cell_formula_units_Z 4
_cell_length_a 9.1799(7)
_cell_length_b 16.8797(12)
_cell_length_c 9.4828(7)
_cell_measurement_reflns_used 8000
_cell_measurement_temperature 220(2)
_cell_measurement_theta_max 28
_cell_measurement_theta_min 2.3
_cell_volume 1469.39(19)
_computing_structure_refinement 'SHELXL-97 (Sheldrick, 1997)'
_diffrn_ambient_temperature 220(2)
_diffrn_measured_fraction_theta_full 0.963
_diffrn_measured_fraction_theta_max 0.963
_diffrn_measurement_device_type 'Stoe Imaging Diffraction System'
_diffrn_measurement_method '\f scans'
_diffrn_radiation_monochromator graphite
_diffrn_radiation_source 'fine-focus sealed tube'
_diffrn_radiation_type MoK\a
_diffrn_radiation_wavelength 0.71073
_diffrn_reflns_av_R_equivalents 0.0611
_diffrn_reflns_av_sigmaI/netI 0.0360
_diffrn_reflns_limit_h_max 12
_diffrn_reflns_limit_h_min -12
_diffrn_reflns_limit_k_max 22
_diffrn_reflns_limit_k_min -22
_diffrn_reflns_limit_l_max 12
_diffrn_reflns_limit_l_min -12
_diffrn_reflns_number 13900
_diffrn_reflns_theta_full 28.01
_diffrn_reflns_theta_max 28.01
_diffrn_reflns_theta_min 2.46
_diffrn_standards_decay_% 0
_diffrn_standards_interval_count 0
_diffrn_standards_interval_time 0
_diffrn_standards_number 0
_exptl_absorpt_coefficient_mu 5.697
_exptl_absorpt_correction_T_max 0.5195
_exptl_absorpt_correction_T_min 0.3073
_exptl_absorpt_correction_type numerical
_exptl_absorpt_process_details X-shape
_exptl_crystal_colour colorless
_exptl_crystal_density_diffrn 2.622
_exptl_crystal_density_method 'not measured'
_exptl_crystal_description Platelet
_exptl_crystal_F_000 1100
_exptl_crystal_size_max 0.14
_exptl_crystal_size_mid 0.09
_exptl_crystal_size_min 0.06
_refine_diff_density_max 3.475
_refine_diff_density_min -2.043
_refine_diff_density_rms 0.223
_refine_ls_extinction_coef 0.0022(4)
_refine_ls_extinction_expression Fc^*^=kFc[1+0.001xFc^2^\l^3^/sin(2\q)]^-1/4^
_refine_ls_extinction_method SHELXL
_refine_ls_goodness_of_fit_ref 1.073
_refine_ls_matrix_type full
_refine_ls_number_parameters 129
_refine_ls_number_reflns 3431
_refine_ls_number_restraints 0
_refine_ls_restrained_S_all 1.073
_refine_ls_R_factor_all 0.0418
_refine_ls_R_factor_gt 0.0393
_refine_ls_shift/su_max 0.000
_refine_ls_shift/su_mean 0.000
_refine_ls_structure_factor_coef Fsqd
_refine_ls_weighting_details 'calc w=1/[\s^2^(Fo^2^)+(0.0680P)^2^+4.9454P] where P=(Fo^2^+2Fc^2^)/3'
_refine_ls_weighting_scheme calc
_refine_ls_wR_factor_gt 0.1040
_refine_ls_wR_factor_ref 0.1061
_reflns_number_gt 3251
_reflns_number_total 3431
_reflns_threshold_expression >2sigma(I)
_cod_data_source_file ic800143x-file001_2.cif
_cod_data_source_block K3NdP2S8
_cod_original_sg_symbol_H-M 'P 21/c'
_cod_database_code 4305270

loop_
_symmetry_equiv_pos_as_xyz
'x, y, z'
'-x, y+1/2, -z+1/2'
'-x, -y, -z'
'x, -y-1/2, z-1/2'

loop_
_atom_site_label
_atom_site_type_symbol
_atom_site_fract_x
_atom_site_fract_y
_atom_site_fract_z
_atom_site_U_iso_or_equiv
_atom_site_adp_type
_atom_site_occupancy
_atom_site_symmetry_multiplicity
_atom_site_calc_flag
_atom_site_refinement_flags
_atom_site_disorder_assembly
_atom_site_disorder_group
Nd1 Nd 0.22885(4) 0.014812(16) 0.02511(4) 0.01414(12) Uani 1 1 d . . .
P1 P 0.00512(18) 0.60093(9) 0.25355(17) 0.0140(3) Uani 1 1 d . . .
P2 P 0.47612(17) 0.40110(9) 0.27784(17) 0.0139(3) Uani 1 1 d . . .
S1 S 0.1205(2) 0.67647(10) 0.1366(2) 0.0247(4) Uani 1 1 d . . .
S2 S 0.21264(18) 0.11506(11) 0.27732(18) 0.0237(4) Uani 1 1 d . . .
S3 S 0.0538(2) 0.48330(8) 0.2380(2) 0.0237(4) Uani 1 1 d . . .
S4 S 0.03599(18) 0.62145(9) 0.46563(18) 0.0210(3) Uani 1 1 d . . .
S5 S 0.43434(19) 0.37397(10) 0.07557(17) 0.0209(3) Uani 1 1 d . . .
S6 S 0.3386(2) 0.34132(9) 0.40789(18) 0.0221(3) Uani 1 1 d . . .
S7 S 0.68641(17) 0.37180(10) 0.32569(19) 0.0220(4) Uani 1 1 d . . .
S8 S 0.54167(19) 0.02100(8) 0.18187(19) 0.0192(3) Uani 1 1 d . . .
K1 K 0.1216(2) 0.29341(10) 0.1249(2) 0.0381(5) Uani 1 1 d . . .
K2 K 0.6170(3) 0.21215(11) 0.1313(2) 0.0498(6) Uani 1 1 d . . .
K3 K 0.73035(15) 0.47075(7) 0.01623(14) 0.0140(2) Uani 1 1 d . . .

loop_
_atom_site_aniso_label
_atom_site_aniso_U_11
_atom_site_aniso_U_22
_atom_site_aniso_U_33
_atom_site_aniso_U_23
_atom_site_aniso_U_13
_atom_site_aniso_U_12
Nd1 0.01506(17) 0.00978(17) 0.01754(18) 0.00018(11) -0.00645(14) -0.00003(10)
P1 0.0166(7) 0.0115(7) 0.0140(7) -0.0003(5) -0.0067(6) 0.0021(5)
P2 0.0144(7) 0.0105(7) 0.0166(7) 0.0001(5) -0.0081(6) -0.0002(5)
S1 0.0304(9) 0.0154(7) 0.0282(8) 0.0083(6) -0.0055(7) -0.0053(6)
S2 0.0189(7) 0.0299(8) 0.0222(7) 0.0032(6) -0.0123(7) -0.0045(6)
S3 0.0364(10) 0.0093(7) 0.0254(8) 0.0011(5) -0.0073(8) -0.0006(6)
S4 0.0248(8) 0.0193(7) 0.0187(7) -0.0053(6) -0.0126(7) 0.0067(6)
S5 0.0248(8) 0.0205(7) 0.0171(7) -0.0026(6) -0.0092(6) 0.0000(6)
S6 0.0279(8) 0.0134(7) 0.0250(8) 0.0029(6) -0.0047(7) -0.0054(6)
S7 0.0180(7) 0.0155(7) 0.0324(8) -0.0049(6) -0.0138(7) 0.0044(5)
S8 0.0217(8) 0.0109(7) 0.0249(8) -0.0010(5) -0.0043(7) 0.0015(5)
K1 0.0358(9) 0.0228(8) 0.0558(11) 0.0041(7) -0.0213(9) -0.0077(6)
K2 0.0703(14) 0.0234(8) 0.0555(12) -0.0166(8) -0.0398(11) 0.0161(9)
K3 0.0157(5) 0.0129(5) 0.0133(5) 0.0008(4) -0.0002(5) -0.0014(5)

loop_
_atom_type_symbol
_atom_type_description
_atom_type_scat_dispersion_real
_atom_type_scat_dispersion_imag
_atom_type_scat_source
P P 0.1023 0.0942 'International Tables Vol C Tables 4.2.6.8 and 6.1.1.4'
S S 0.1246 0.1234 'International Tables Vol C Tables 4.2.6.8 and 6.1.1.4'
K K 0.2009 0.2494 'International Tables Vol C Tables 4.2.6.8 and 6.1.1.4'
Nd Nd -0.1943 3.0179 'International Tables Vol C Tables 4.2.6.8 and 6.1.1.4'

loop_
_geom_angle_atom_site_label_1
_geom_angle_atom_site_label_2
_geom_angle_atom_site_label_3
_geom_angle
_geom_angle_site_symmetry_1
_geom_angle_site_symmetry_3
_geom_angle_publ_flag
S6 Nd1 S7 143.37(5) 4_565 2_645 ?
S6 Nd1 S2 81.13(5) 4_565 . ?
S7 Nd1 S2 95.54(5) 2_645 . ?
S6 Nd1 S8 70.20(5) 4_565 3_655 ?
S7 Nd1 S8 87.88(5) 2_645 3_655 ?
S2 Nd1 S8 134.40(5) . 3_655 ?
S6 Nd1 S4 143.07(5) 4_565 4_565 ?
S7 Nd1 S4 66.75(4) 2_645 4_565 ?
S2 Nd1 S4 124.91(5) . 4_565 ?
S8 Nd1 S4 98.19(5) 3_655 4_565 ?
S6 Nd1 S4 77.89(5) 4_565 2_545 ?
S7 Nd1 S4 133.98(5) 2_645 2_545 ?
S2 Nd1 S4 65.81(4) . 2_545 ?
S8 Nd1 S4 135.85(5) 3_655 2_545 ?
S4 Nd1 S4 89.29(5) 4_565 2_545 ?
S6 Nd1 S3 80.50(5) 4_565 4_565 ?
S7 Nd1 S3 124.30(4) 2_645 4_565 ?
S2 Nd1 S3 132.08(5) . 4_565 ?
S8 Nd1 S3 77.91(5) 3_655 4_565 ?
S4 Nd1 S3 62.65(4) 4_565 4_565 ?
S4 Nd1 S3 67.20(5) 2_545 4_565 ?
S6 Nd1 S8 80.64(4) 4_565 . ?
S7 Nd1 S8 64.30(4) 2_645 . ?
S2 Nd1 S8 69.74(5) . . ?
S8 Nd1 S8 71.14(5) 3_655 . ?
S4 Nd1 S8 130.08(4) 4_565 . ?
S4 Nd1 S8 132.86(4) 2_545 . ?
S3 Nd1 S8 147.72(5) 4_565 . ?
S6 Nd1 P1 95.91(4) 4_565 2_545 ?
S7 Nd1 P1 103.14(5) 2_645 2_545 ?
S2 Nd1 P1 37.10(4) . 2_545 ?
S8 Nd1 P1 165.99(4) 3_655 2_545 ?
S4 Nd1 P1 94.16(5) 4_565 2_545 ?
S4 Nd1 P1 37.33(4) 2_545 2_545 ?
S3 Nd1 P1 102.19(5) 4_565 2_545 ?
S8 Nd1 P1 105.62(4) . 2_545 ?
S6 Nd1 K2 120.06(5) 4_565 3_655 ?
S7 Nd1 K2 49.19(5) 2_645 3_655 ?
S2 Nd1 K2 143.51(4) . 3_655 ?
S8 Nd1 K2 50.02(5) 3_655 3_655 ?
S4 Nd1 K2 56.26(5) 4_565 3_655 ?
S4 Nd1 K2 142.81(4) 2_545 3_655 ?
S3 Nd1 K2 83.10(4) 4_565 3_655 ?
S8 Nd1 K2 84.01(4) . 3_655 ?
P1 Nd1 K2 143.96(5) 2_545 3_655 ?
S6 Nd1 K3 119.76(4) 4_565 2_645 ?
S7 Nd1 K3 50.20(4) 2_645 2_645 ?
S2 Nd1 K3 45.60(4) . 2_645 ?
S8 Nd1 K3 124.17(4) 3_655 2_645 ?
S4 Nd1 K3 96.05(4) 4_565 2_645 ?
S4 Nd1 K3 97.85(4) 2_545 2_645 ?
S3 Nd1 K3 152.89(4) 4_565 2_645 ?
S8 Nd1 K3 58.76(4) . 2_645 ?
P1 Nd1 K3 60.55(3) 2_545 2_645 ?
K2 Nd1 K3 99.25(3) 3_655 2_645 ?
S1 P1 S2 111.60(10) . 2 ?
S1 P1 S3 117.68(12) . . ?
S2 P1 S3 108.62(11) 2 . ?
S1 P1 S4 111.33(10) . . ?
S2 P1 S4 104.64(10) 2 . ?
S3 P1 S4 101.82(9) . . ?
S1 P1 Nd1 165.99(9) . 2 ?
S2 P1 Nd1 60.51(7) 2 2 ?
S3 P1 Nd1 76.33(8) . 2 ?
S4 P1 Nd1 63.02(7) . 2 ?
S1 P1 K1 77.08(8) . 2 ?
S2 P1 K1 68.02(7) 2 2 ?
S3 P1 K1 164.11(10) . 2 ?
S4 P1 K1 65.39(6) . 2 ?
Nd1 P1 K1 89.00(5) 2 2 ?
S1 P1 K3 58.60(7) . 3_665 ?
S2 P1 K3 125.50(8) 2 3_665 ?
S3 P1 K3 59.48(7) . 3_665 ?
S4 P1 K3 129.48(8) . 3_665 ?
Nd1 P1 K3 135.26(5) 2 3_665 ?
K1 P1 K3 135.67(6) 2 3_665 ?
S5 P2 S6 110.42(10) . . ?
S5 P2 S7 109.53(10) . . ?
S6 P2 S7 109.44(10) . . ?
S5 P2 S8 112.65(10) . 2_655 ?
S6 P2 S8 108.91(11) . 2_655 ?
S7 P2 S8 105.75(9) . 2_655 ?
S5 P2 K3 62.58(7) . . ?
S6 P2 K3 169.07(8) . . ?
S7 P2 K3 67.58(7) . . ?
S8 P2 K3 81.94(7) 2_655 . ?
S5 P2 K2 60.81(7) . . ?
S6 P2 K2 91.05(8) . . ?
S7 P2 K2 62.94(7) . . ?
S8 P2 K2 159.79(10) 2_655 . ?
K3 P2 K2 78.22(6) . . ?
P1 S1 K3 89.09(8) . 3_665 ?
P1 S1 K2 97.65(8) . 2_655 ?
K3 S1 K2 97.52(7) 3_665 2_655 ?
P1 S1 K1 98.97(9) . 3_565 ?
K3 S1 K1 93.81(6) 3_665 3_565 ?
K2 S1 K1 159.99(6) 2_655 3_565 ?
P1 S1 K1 71.56(8) . 2 ?
K3 S1 K1 160.64(7) 3_665 2 ?
K2 S1 K1 86.26(7) 2_655 2 ?
K1 S1 K1 88.50(6) 3_565 2 ?
P1 S2 Nd1 82.39(7) 2_545 . ?
P1 S2 K3 99.15(8) 2_545 2_645 ?
Nd1 S2 K3 92.96(6) . 2_645 ?
P1 S2 K1 78.75(7) 2_545 . ?
Nd1 S2 K1 100.09(6) . . ?
K3 S2 K1 166.34(8) 2_645 . ?
P1 S2 K1 87.29(8) 2_545 4_566 ?
Nd1 S2 K1 165.80(7) . 4_566 ?
K3 S2 K1 79.03(5) 2_645 4_566 ?
K1 S2 K1 87.36(5) . 4_566 ?
P1 S3 Nd1 92.23(7) . 4_566 ?
P1 S3 K3 87.44(8) . 3_665 ?
Nd1 S3 K3 109.31(7) 4_566 3_665 ?
P1 S3 K1 165.88(10) . . ?
Nd1 S3 K1 100.74(5) 4_566 . ?
K3 S3 K1 83.03(6) 3_665 . ?
P1 S3 K3 85.40(8) . 1_455 ?
Nd1 S3 K3 155.63(8) 4_566 1_455 ?
K3 S3 K3 94.84(6) 3_665 1_455 ?
K1 S3 K3 85.04(5) . 1_455 ?
P1 S4 Nd1 97.80(7) . 4_566 ?
P1 S4 Nd1 79.66(7) . 2 ?
Nd1 S4 Nd1 90.71(5) 4_566 2 ?
P1 S4 K1 80.67(7) . 2 ?
Nd1 S4 K1 168.51(8) 4_566 2 ?
Nd1 S4 K1 100.16(6) 2 2 ?
P1 S4 K2 86.67(8) . 2_655 ?
Nd1 S4 K2 81.48(5) 4_566 2_655 ?
Nd1 S4 K2 163.21(7) 2 2_655 ?
K1 S4 K2 87.05(6) 2 2_655 ?
P2 S5 K3 99.46(8) . 3_665 ?
P2 S5 K1 97.20(9) . . ?
K3 S5 K1 87.94(6) 3_665 . ?
P2 S5 K3 83.84(7) . . ?
K3 S5 K3 86.22(6) 3_665 . ?
K1 S5 K3 174.16(7) . . ?
P2 S5 K2 86.53(7) . . ?
K3 S5 K2 173.14(8) 3_665 . ?
K1 S5 K2 94.67(7) . . ?
K3 S5 K2 91.13(7) . . ?
P2 S6 Nd1 91.98(7) . 4_566 ?
P2 S6 K1 90.15(8) . . ?
Nd1 S6 K1 107.45(6) 4_566 . ?
P2 S6 K2 92.44(8) . 4_566 ?
Nd1 S6 K2 104.25(6) 4_566 4_566 ?
K1 S6 K2 148.08(7) . 4_566 ?
P2 S6 K1 171.23(9) . 4_566 ?
Nd1 S6 K1 96.66(6) 4_566 4_566 ?
K1 S6 K1 88.71(5) . 4_566 ?
K2 S6 K1 83.98(6) 4_566 4_566 ?
P2 S7 Nd1 99.11(7) . 2_655 ?
P2 S7 K2 96.55(9) . 4_566 ?
Nd1 S7 K2 88.92(6) 2_655 4_566 ?
P2 S7 K2 83.91(7) . . ?
Nd1 S7 K2 174.05(9) 2_655 . ?
K2 S7 K2 95.85(5) 4_566 . ?
P2 S7 K3 78.71(7) . . ?
Nd1 S7 K3 88.84(5) 2_655 . ?
K2 S7 K3 174.37(7) 4_566 . ?
K2 S7 K3 86.72(6) . . ?
P2 S8 Nd1 88.82(7) 2_645 3_655 ?
P2 S8 Nd1 89.01(7) 2_645 . ?
Nd1 S8 Nd1 108.86(5) 3_655 . ?
P2 S8 K2 172.25(10) 2_645 . ?
Nd1 S8 K2 87.35(6) 3_655 . ?
Nd1 S8 K2 98.60(5) . . ?
P2 S8 K3 85.03(7) 2_645 4_566 ?
Nd1 S8 K3 104.53(5) 3_655 4_566 ?
Nd1 S8 K3 145.93(7) . 4_566 ?
K2 S8 K3 89.42(5) . 4_566 ?
S5 K1 S4 135.56(8) . 2_545 ?
S5 K1 S1 114.66(7) . 3_565 ?
S4 K1 S1 70.05(5) 2_545 3_565 ?
S5 K1 S6 59.84(5) . . ?
S4 K1 S6 130.74(7) 2_545 . ?
S1 K1 S6 157.07(7) 3_565 . ?
S5 K1 S3 79.25(6) . . ?
S4 K1 S3 143.96(8) 2_545 . ?
S1 K1 S3 88.24(6) 3_565 . ?
S6 K1 S3 69.00(5) . . ?
S5 K1 S2 102.45(6) . . ?
S4 K1 S2 56.92(5) 2_545 . ?
S1 K1 S2 126.94(6) 3_565 . ?
S6 K1 S2 74.83(5) . . ?
S3 K1 S2 136.78(8) . . ?
S5 K1 P1 135.29(7) . 2_545 ?
S4 K1 P1 33.94(4) 2_545 2_545 ?
S1 K1 P1 99.06(5) 3_565 2_545 ?
S6 K1 P1 98.51(6) . 2_545 ?
S3 K1 P1 132.48(8) . 2_545 ?
S2 K1 P1 33.23(4) . 2_545 ?
S5 K1 S6 72.10(6) . 4_565 ?
S4 K1 S6 63.49(5) 2_545 4_565 ?
S1 K1 S6 92.23(7) 3_565 4_565 ?
S6 K1 S6 105.67(7) . 4_565 ?
S3 K1 S6 148.64(8) . 4_565 ?
S2 K1 S6 63.95(5) . 4_565 ?
P1 K1 S6 78.38(5) 2_545 4_565 ?
S5 K1 S2 59.59(5) . 4_565 ?
S4 K1 S2 103.27(7) 2_545 4_565 ?
S1 K1 S2 55.69(5) 3_565 4_565 ?
S6 K1 S2 117.45(6) . 4_565 ?
S3 K1 S2 86.04(6) . 4_565 ?
S2 K1 S2 132.63(8) . 4_565 ?
P1 K1 S2 136.13(7) 2_545 4_565 ?
S6 K1 S2 68.73(6) 4_565 4_565 ?
S5 K1 S1 147.64(7) . 2_545 ?
S4 K1 S1 56.03(5) 2_545 2_545 ?
S1 K1 S1 97.67(7) 3_565 2_545 ?
S6 K1 S1 89.77(6) . 2_545 ?
S3 K1 S1 101.25(7) . 2_545 ?
S2 K1 S1 55.12(5) . 2_545 ?
P1 K1 S1 31.36(4) 2_545 2_545 ?
S6 K1 S1 109.74(6) 4_565 2_545 ?
S2 K1 S1 152.47(7) 4_565 2_545 ?
S5 K1 K3 45.42(4) . 3_665 ?
S4 K1 K3 146.68(7) 2_545 3_665 ?
S1 K1 K3 80.99(5) 3_565 3_665 ?
S6 K1 K3 81.15(4) . 3_665 ?
S3 K1 K3 46.38(4) . 3_665 ?
S2 K1 K3 147.29(6) . 3_665 ?
P1 K1 K3 178.85(7) 2_545 3_665 ?
S6 K1 K3 102.76(6) 4_565 3_665 ?
S2 K1 K3 44.77(4) 4_565 3_665 ?
S1 K1 K3 147.50(7) 2_545 3_665 ?
S5 K1 K2 42.95(4) . . ?
S4 K1 K2 99.52(6) 2_545 . ?
S1 K1 K2 133.10(8) 3_565 . ?
S6 K1 K2 60.33(5) . . ?
S3 K1 K2 116.07(6) . . ?
S2 K1 K2 60.72(5) . . ?
P1 K1 K2 92.59(6) 2_545 . ?
S6 K1 K2 45.97(4) 4_565 . ?
S2 K1 K2 85.05(6) 4_565 . ?
S1 K1 K2 114.24(6) 2_545 . ?
K3 K1 K2 88.20(5) 3_665 . ?
S5 K2 S7 108.68(7) . 4_565 ?
S5 K2 S1 129.42(7) . 2_645 ?
S7 K2 S1 111.35(8) 4_565 2_645 ?
S5 K2 S7 60.43(5) . . ?
S7 K2 S7 143.11(10) 4_565 . ?
S1 K2 S7 68.99(5) 2_645 . ?
S5 K2 S8 136.90(9) . . ?
S7 K2 S8 75.57(6) 4_565 . ?
S1 K2 S8 83.07(6) 2_645 . ?
S7 K2 S8 138.07(9) . . ?
S5 K2 S6 74.81(5) . 4_565 ?
S7 K2 S6 59.30(5) 4_565 4_565 ?
S1 K2 S6 154.15(7) 2_645 4_565 ?
S7 K2 S6 134.09(7) . 4_565 ?
S8 K2 S6 71.35(6) . 4_565 ?
S5 K2 S4 139.58(9) . 2_645 ?
S7 K2 S4 54.99(5) 4_565 2_645 ?
S1 K2 S4 57.20(5) 2_645 2_645 ?
S7 K2 S4 108.26(7) . 2_645 ?
S8 K2 S4 79.17(5) . 2_645 ?
S6 K2 S4 112.46(7) 4_565 2_645 ?
S5 K2 P2 32.67(4) . . ?
S7 K2 P2 140.20(7) 4_565 . ?
S1 K2 P2 99.27(6) 2_645 . ?
S7 K2 P2 33.16(4) . . ?
S8 K2 P2 134.81(9) . . ?
S6 K2 P2 101.38(6) 4_565 . ?
S4 K2 P2 139.36(7) 2_645 . ?
S5 K2 Nd1 148.68(6) . 3_655 ?
S7 K2 Nd1 41.89(3) 4_565 3_655 ?
S1 K2 Nd1 80.18(5) 2_645 3_655 ?
S7 K2 Nd1 147.28(7) . 3_655 ?
S8 K2 Nd1 42.62(4) . 3_655 ?
S6 K2 Nd1 78.48(4) 4_565 3_655 ?
S4 K2 Nd1 42.26(3) 2_645 3_655 ?
P2 K2 Nd1 177.38(8) . 3_655 ?
S5 K2 K3 44.22(4) . . ?
S7 K2 K3 98.88(7) 4_565 . ?
S1 K2 K3 99.48(6) 2_645 . ?
S7 K2 K3 47.33(5) . . ?
S8 K2 K3 174.43(8) . . ?
S6 K2 K3 105.68(6) 4_565 . ?
S4 K2 K3 97.99(7) 2_645 . ?
P2 K2 K3 49.89(4) . . ?
Nd1 K2 K3 132.71(7) 3_655 . ?
S5 K2 K1 42.38(5) . . ?
S7 K2 K1 107.54(6) 4_565 . ?
S1 K2 K1 139.04(8) 2_645 . ?
S7 K2 K1 87.41(6) . . ?
S8 K2 K1 94.72(7) . . ?
S6 K2 K1 50.04(5) 4_565 . ?
S4 K2 K1 162.36(6) 2_645 . ?
P2 K2 K1 54.70(4) . . ?
Nd1 K2 K1 124.26(5) 3_655 . ?
K3 K2 K1 86.60(4) . . ?
S5 K2 K1 104.69(7) . 1_655 ?
S7 K2 K1 85.55(7) 4_565 1_655 ?
S1 K2 K1 50.56(5) 2_645 1_655 ?
S7 K2 K1 66.11(6) . 1_655 ?
S8 K2 K1 118.40(6) . 1_655 ?
S6 K2 K1 141.08(8) 4_565 1_655 ?
S4 K2 K1 43.88(4) 2_645 1_655 ?
P2 K2 K1 95.51(6) . 1_655 ?
Nd1 K2 K1 86.13(5) 3_655 1_655 ?
K3 K2 K1 60.79(4) . 1_655 ?
K1 K2 K1 146.69(6) . 1_655 ?
S5 K3 S2 66.96(5) 3_665 2_655 ?
S5 K3 S1 136.90(6) 3_665 3_665 ?
S2 K3 S1 144.10(6) 2_655 3_665 ?
S5 K3 S3 83.60(5) 3_665 3_665 ?
S2 K3 S3 100.18(6) 2_655 3_665 ?
S1 K3 S3 65.24(5) 3_665 3_665 ?
S5 K3 S5 93.78(6) 3_665 . ?
S2 K3 S5 114.81(6) 2_655 . ?
S1 K3 S5 92.76(5) 3_665 . ?
S3 K3 S5 140.74(6) 3_665 . ?
S5 K3 S7 126.10(6) 3_665 . ?
S2 K3 S7 82.20(5) 2_655 . ?
S1 K3 S7 93.54(5) 3_665 . ?
S3 K3 S7 147.04(6) 3_665 . ?
S5 K3 S7 59.85(4) . . ?
S5 K3 P2 98.64(5) 3_665 . ?
S2 K3 P2 86.07(5) 2_655 . ?
S1 K3 P2 109.78(5) 3_665 . ?
S3 K3 P2 173.74(6) 3_665 . ?
S5 K3 P2 33.58(4) . . ?
S7 K3 P2 33.71(4) . . ?
S5 K3 S8 59.76(4) 3_665 4_565 ?
S2 K3 S8 126.22(5) 2_655 4_565 ?
S1 K3 S8 80.59(5) 3_665 4_565 ?
S3 K3 S8 68.15(5) 3_665 4_565 ?
S5 K3 S8 76.74(5) . 4_565 ?
S7 K3 S8 135.94(5) . 4_565 ?
P2 K3 S8 107.87(5) . 4_565 ?
S5 K3 S3 120.11(5) 3_665 1_655 ?
S2 K3 S3 57.67(4) 2_655 1_655 ?
S1 K3 S3 87.54(5) 3_665 1_655 ?
S3 K3 S3 85.16(6) 3_665 1_655 ?
S5 K3 S3 128.00(6) . 1_655 ?
S7 K3 S3 68.22(5) . 1_655 ?
P2 K3 S3 98.63(5) . 1_655 ?
S8 K3 S3 153.29(6) 4_565 1_655 ?
S5 K3 P1 113.15(5) 3_665 3_665 ?
S2 K3 P1 124.48(6) 2_655 3_665 ?
S1 K3 P1 32.31(4) 3_665 3_665 ?
S3 K3 P1 33.08(4) 3_665 3_665 ?
S5 K3 P1 120.41(5) . 3_665 ?
S7 K3 P1 120.74(5) . 3_665 ?
P2 K3 P1 142.08(5) . 3_665 ?
S8 K3 P1 73.86(5) 4_565 3_665 ?
S3 K3 P1 83.31(5) 1_655 3_665 ?
S5 K3 K3 47.61(4) 3_665 3_665 ?
S2 K3 K3 91.59(5) 2_655 3_665 ?
S1 K3 K3 124.30(6) 3_665 3_665 ?
S3 K3 K3 119.51(6) 3_665 3_665 ?
S5 K3 K3 46.17(4) . 3_665 ?
S7 K3 K3 93.11(5) . 3_665 ?
P2 K3 K3 59.47(4) . 3_665 ?
S8 K3 K3 57.73(4) 4_565 3_665 ?
S3 K3 K3 144.92(6) 1_655 3_665 ?
P1 K3 K3 131.22(5) 3_665 3_665 ?
S5 K3 K1 46.64(4) 3_665 3_665 ?
S2 K3 K1 56.20(5) 2_655 3_665 ?
S1 K3 K1 115.58(6) 3_665 3_665 ?
S3 K3 K1 50.59(4) 3_665 3_665 ?
S5 K3 K1 140.42(5) . 3_665 ?
S7 K3 K1 137.87(5) . 3_665 ?
P2 K3 K1 134.63(5) . 3_665 ?
S8 K3 K1 81.16(4) 4_565 3_665 ?
S3 K3 K1 82.60(4) 1_655 3_665 ?
P1 K3 K1 83.27(4) 3_665 3_665 ?
K3 K3 K1 94.25(4) 3_665 3_665 ?

loop_
_geom_bond_atom_site_label_1
_geom_bond_atom_site_label_2
_geom_bond_distance
_geom_bond_site_symmetry_2
_geom_bond_publ_flag
Nd1 S6 2.8560(17) 4_565 ?
Nd1 S7 2.9029(16) 2_645 ?
Nd1 S2 2.9340(18) . ?
Nd1 S8 2.9469(19) 3_655 ?
Nd1 S4 2.9556(15) 4_565 ?
Nd1 S4 3.0265(18) 2_545 ?
Nd1 S3 3.1567(19) 4_565 ?
Nd1 S8 3.2307(18) . ?
Nd1 P1 3.3411(18) 2_545 ?
Nd1 K2 4.3470(18) 3_655 ?
Nd1 K3 4.4272(15) 2_645 ?
P1 S1 1.996(2) . ?
P1 S2 2.033(2) 2 ?
P1 S3 2.041(2) . ?
P1 S4 2.059(2) . ?
P1 Nd1 3.3411(18) 2 ?
P1 K1 3.640(2) 2 ?
P1 K3 3.735(2) 3_665 ?
P2 S5 2.008(2) . ?
P2 S6 2.035(2) . ?
P2 S7 2.042(2) . ?
P2 S8 2.066(2) 2_655 ?
P2 K3 3.609(2) . ?
P2 K2 3.713(2) . ?
S1 K3 3.188(2) 3_665 ?
S1 K2 3.314(3) 2_655 ?
S1 K1 3.362(3) 3_565 ?
S1 K1 3.739(3) 2 ?
S2 P1 2.033(2) 2_545 ?
S2 K3 3.168(2) 2_645 ?
S2 K1 3.441(2) . ?
S2 K1 3.738(3) 4_566 ?
S3 Nd1 3.1567(19) 4_566 ?
S3 K3 3.220(2) 3_665 ?
S3 K1 3.437(2) . ?
S3 K3 3.639(2) 1_455 ?
S4 Nd1 2.9556(15) 4_566 ?
S4 Nd1 3.0265(18) 2 ?
S4 K1 3.354(2) 2 ?
S4 K2 3.655(3) 2_655 ?
S5 K3 3.147(2) 3_665 ?
S5 K1 3.213(3) . ?
S5 K3 3.222(2) . ?
S5 K2 3.247(2) . ?
S6 Nd1 2.8560(17) 4_566 ?
S6 K1 3.433(3) . ?
S6 K2 3.434(3) 4_566 ?
S6 K1 3.661(3) 4_566 ?
S7 Nd1 2.9029(16) 2_655 ?
S7 K2 3.291(3) 4_566 ?
S7 K2 3.325(2) . ?
S7 K3 3.402(2) . ?
S8 P2 2.066(2) 2_645 ?
S8 Nd1 2.9469(19) 3_655 ?
S8 K2 3.335(3) . ?
S8 K3 3.610(2) 4_566 ?
K1 S4 3.354(2) 2_545 ?
K1 S1 3.362(3) 3_565 ?
K1 P1 3.640(2) 2_545 ?
K1 S6 3.661(3) 4_565 ?
K1 S2 3.738(3) 4_565 ?
K1 S1 3.739(3) 2_545 ?
K1 K3 4.416(2) 3_665 ?
K1 K2 4.750(3) . ?
K2 S7 3.291(3) 4_565 ?
K2 S1 3.314(3) 2_645 ?
K2 S6 3.434(3) 4_565 ?
K2 S4 3.655(3) 2_645 ?
K2 Nd1 4.3470(18) 3_655 ?
K2 K3 4.619(3) . ?
K2 K1 4.832(3) 1_655 ?
K3 S5 3.147(2) 3_665 ?
K3 S2 3.168(2) 2_655 ?
K3 S1 3.188(2) 3_665 ?
K3 S3 3.220(2) 3_665 ?
K3 S8 3.610(2) 4_565 ?
K3 S3 3.639(2) 1_655 ?
K3 P1 3.735(2) 3_665 ?
K3 K3 4.353(3) 3_665 ?
K3 K1 4.416(2) 3_665 ?
